data_4029254
loop_
_publ_author_name
'Koshima, Hideko'
'Fukano, Michitaro'
'Ojima, Naoko'
'Johmoto, Kohei'
'Uekusa, Hidehiro'
'Shiro, Motoo'

_publ_section_title
;
 Absolute asymmetric photocyclization of triisopropylbenzophenone
 derivatives in crystals and their morphological changes.
;
_journal_issue 7
_journal_name_full 'The Journal of organic chemistry'
_journal_page_first 3088
_journal_page_last 3093
_journal_paper_doi 10.1021/jo5000913
_journal_volume 79
_journal_year 2014
_chemical_formula_sum 'C30 H35 N O2'
_chemical_formula_weight 441.59
_chemical_name_systematic
;
 ?
;
_space_group_crystal_system orthorhombic
_space_group_IT_number 19
_space_group_name_Hall 'P 2ac 2ab'
_space_group_name_H-M_alt 'P 21 21 21'
_symmetry_space_group_name_Hall 'P 2ac 2ab'
_symmetry_space_group_name_H-M 'P 21 21 21'
_atom_sites_solution_hydrogens geom
_audit_creation_method SHELXL-2013
_cell_angle_alpha 90
_cell_angle_beta 90
_cell_angle_gamma 90
_cell_formula_units_Z 4
_cell_length_a 9.340(3)
_cell_length_b 11.0137(10)
_cell_length_c 25.4582(11)
_cell_measurement_temperature 296(2)
_cell_volume 2618.8(9)
_computing_structure_refinement 'SHELXL-2013 (Sheldrick, 2013)'
_diffrn_ambient_temperature 296(2)
_diffrn_measured_fraction_theta_full 0.994
_diffrn_measured_fraction_theta_max 0.993
_diffrn_radiation_type CuK\a
_diffrn_radiation_wavelength 1.54187
_diffrn_reflns_av_R_equivalents 0.0460
_diffrn_reflns_av_unetI/netI 0.0319
_diffrn_reflns_Laue_measured_fraction_full 0.994
_diffrn_reflns_Laue_measured_fraction_max 0.993
_diffrn_reflns_limit_h_max 10
_diffrn_reflns_limit_h_min -11
_diffrn_reflns_limit_k_max 13
_diffrn_reflns_limit_k_min -13
_diffrn_reflns_limit_l_max 30
_diffrn_reflns_limit_l_min -30
_diffrn_reflns_number 25906
_diffrn_reflns_point_group_measured_fraction_full 0.993
_diffrn_reflns_point_group_measured_fraction_max 0.991
_diffrn_reflns_theta_full 67.687
_diffrn_reflns_theta_max 68.235
_diffrn_reflns_theta_min 3.472
_exptl_absorpt_coefficient_mu 0.535
_exptl_crystal_density_diffrn 1.120
_exptl_crystal_F_000 952
_refine_diff_density_max 0.151
_refine_diff_density_min -0.137
_refine_diff_density_rms 0.029
_refine_ls_abs_structure_details
;
 Flack x determined using 1407 quotients [(I+)-(I-)]/[(I+)+(I-)]
 (Parsons and Flack (2004), Acta Cryst. A60, s61).
;
_refine_ls_abs_structure_Flack -0.09(14)
_refine_ls_extinction_method none
_refine_ls_goodness_of_fit_ref 1.077
_refine_ls_hydrogen_treatment constr
_refine_ls_matrix_type full
_refine_ls_number_parameters 328
_refine_ls_number_reflns 4758
_refine_ls_number_restraints 50
_refine_ls_restrained_S_all 1.128
_refine_ls_R_factor_all 0.0576
_refine_ls_R_factor_gt 0.0464
_refine_ls_shift/su_max 0.000
_refine_ls_shift/su_mean 0.000
_refine_ls_structure_factor_coef Fsqd
_refine_ls_weighting_details 'w=1/[\s^2^(Fo^2^)+(0.0717P)^2^+0.1556P] where P=(Fo^2^+2Fc^2^)/3'
_refine_ls_weighting_scheme calc
_refine_ls_wR_factor_gt 0.1239
_refine_ls_wR_factor_ref 0.1328
_reflns_Friedel_coverage 0.747
_reflns_Friedel_fraction_full 0.991
_reflns_Friedel_fraction_max 0.988
_reflns_number_gt 3817
_reflns_number_total 4758
_reflns_threshold_expression 'I > 2\s(I)'
_cod_data_source_file jo5000913_si_002.cif
_cod_data_source_block shelxl
_cod_depositor_comments
;Adding full bibliography for
 ./tmp-cod-update-bibliographies-12971/cifs/4029254.cif.
;
_cod_database_code 4029254
_shelx_space_group_comment
;
The symmetry employed for this shelxl refinement is uniquely defined
by the following loop, which should always be used as a source of
symmetry information in preference to the above space-group names.
They are only intended as comments.
;

loop_
_space_group_symop_operation_xyz
'x, y, z'
'x+1/2, -y+1/2, -z'
'-x, y+1/2, -z+1/2'
'-x+1/2, -y, z+1/2'

loop_
_atom_site_label
_atom_site_type_symbol
_atom_site_fract_x
_atom_site_fract_y
_atom_site_fract_z
_atom_site_U_iso_or_equiv
_atom_site_adp_type
_atom_site_occupancy
_atom_site_site_symmetry_order
_atom_site_calc_flag
_atom_site_refinement_flags_posn
_atom_site_refinement_flags_adp
_atom_site_refinement_flags_occupancy
_atom_site_disorder_assembly
_atom_site_disorder_group
O1 O -0.2646(2) -0.23077(16) -0.59852(8) 0.0678(6) Uani 1 1 d . . . . .
O2 O -0.6974(3) 0.1865(2) -0.44102(11) 0.1021(9) Uani 1 1 d . . . . .
N1 N -0.7233(3) 0.0057(3) -0.40270(9) 0.0735(7) Uani 1 1 d . . . . .
H1 H -0.6999 -0.0699 -0.4030 0.088 Uiso 1 1 calc R U . . .
C1 C -0.2238(3) -0.0355(2) -0.63516(9) 0.0506(6) Uani 1 1 d . . . . .
C2 C -0.0843(3) 0.0052(3) -0.62654(11) 0.0600(7) Uani 1 1 d . . . . .
C3 C -0.0278(4) 0.0881(3) -0.66234(14) 0.0735(9) Uani 1 1 d . . . . .
H3 H 0.0647 0.1169 -0.6571 0.088 Uiso 1 1 calc R U . . .
C4 C -0.1041(4) 0.1291(3) -0.70526(13) 0.0749(9) Uani 1 1 d . . . . .
C5 C -0.2408(4) 0.0855(3) -0.71288(12) 0.0711(9) Uani 1 1 d . . . . .
H5 H -0.2925 0.1117 -0.7420 0.085 Uiso 1 1 calc R U . . .
C6 C -0.3038(3) 0.0032(2) -0.67821(10) 0.0574(7) Uani 1 1 d . . . . .
C7 C 0.0017(4) -0.0366(3) -0.57927(15) 0.0805(9) Uani 1 1 d . . . . .
H7 H -0.0629 -0.0885 -0.5588 0.097 Uiso 1 1 calc R U . . .
C8 C 0.1239(7) -0.1151(6) -0.5945(2) 0.152(2) Uani 1 1 d . . . . .
H8A H 0.1914 -0.0685 -0.6145 0.228 Uiso 1 1 calc R U . . .
H8B H 0.0896 -0.1817 -0.6153 0.228 Uiso 1 1 calc R U . . .
H8C H 0.1696 -0.1458 -0.5634 0.228 Uiso 1 1 calc R U . . .
C9 C 0.0451(7) 0.0631(5) -0.5433(2) 0.153(2) Uani 1 1 d . . . . .
H9A H 0.0839 0.0292 -0.5116 0.230 Uiso 1 1 calc R U . . .
H9B H -0.0369 0.1120 -0.5350 0.230 Uiso 1 1 calc R U . . .
H9C H 0.1163 0.1125 -0.5601 0.230 Uiso 1 1 calc R U . . .
C10A C -0.0486(8) 0.2193(5) -0.7455(3) 0.093(2) Uani 0.766(12) 1 d D . P A 1
H10A H -0.1296 0.2507 -0.7659 0.112 Uiso 0.766(12) 1 calc R U P A 1
C11A C 0.0571(9) 0.1594(6) -0.7828(3) 0.100(2) Uani 0.766(12) 1 d . U P A 1
H11A H 0.1281 0.1163 -0.7629 0.150 Uiso 0.766(12) 1 calc R U P A 1
H11B H 0.1028 0.2205 -0.8039 0.150 Uiso 0.766(12) 1 calc R U P A 1
H11C H 0.0071 0.1036 -0.8053 0.150 Uiso 0.766(12) 1 calc R U P A 1
C12A C 0.0275(11) 0.3249(5) -0.7193(3) 0.138(4) Uani 0.766(12) 1 d D U P A 1
H12A H 0.1127 0.2960 -0.7023 0.208 Uiso 0.766(12) 1 calc R U P A 1
H12B H -0.0348 0.3611 -0.6937 0.208 Uiso 0.766(12) 1 calc R U P A 1
H12C H 0.0527 0.3843 -0.7453 0.208 Uiso 0.766(12) 1 calc R U P A 1
C10B C 0.010(3) 0.210(2) -0.7387(10) 0.089(8) Uiso 0.234(12) 1 d D U P A 2
H10B H 0.1072 0.2198 -0.7251 0.107 Uiso 0.234(12) 1 calc R U P A 2
C11B C -0.010(4) 0.165(3) -0.7934(15) 0.141(13) Uiso 0.234(12) 1 d . U P A 2
H11D H -0.0014 0.0779 -0.7939 0.212 Uiso 0.234(12) 1 calc R U P A 2
H11E H 0.0623 0.1996 -0.8156 0.212 Uiso 0.234(12) 1 calc R U P A 2
H11F H -0.1028 0.1879 -0.8059 0.212 Uiso 0.234(12) 1 calc R U P A 2
C12B C -0.087(3) 0.323(2) -0.7451(9) 0.115(8) Uiso 0.234(12) 1 d D U P A 2
H12D H -0.1688 0.3022 -0.7659 0.173 Uiso 0.234(12) 1 calc R U P A 2
H12E H -0.0336 0.3861 -0.7622 0.173 Uiso 0.234(12) 1 calc R U P A 2
H12F H -0.1173 0.3503 -0.7112 0.173 Uiso 0.234(12) 1 calc R U P A 2
C13 C -0.4525(3) -0.0462(3) -0.68879(12) 0.0690(8) Uani 1 1 d . . . . .
H13 H -0.4847 -0.0870 -0.6567 0.083 Uiso 1 1 calc R U . . .
C14 C -0.4485(5) -0.1409(5) -0.73211(19) 0.1147(15) Uani 1 1 d . . . . .
H14A H -0.5430 -0.1726 -0.7376 0.172 Uiso 1 1 calc R U . . .
H14B H -0.3854 -0.2057 -0.7221 0.172 Uiso 1 1 calc R U . . .
H14C H -0.4145 -0.1043 -0.7640 0.172 Uiso 1 1 calc R U . . .
C15 C -0.5620(5) 0.0502(4) -0.7018(2) 0.1183(16) Uani 1 1 d . . . . .
H15A H -0.5681 0.1072 -0.6734 0.177 Uiso 1 1 calc R U . . .
H15B H -0.6538 0.0128 -0.7071 0.177 Uiso 1 1 calc R U . . .
H15C H -0.5338 0.0919 -0.7333 0.177 Uiso 1 1 calc R U . . .
C16 C -0.2911(3) -0.1219(2) -0.59665(9) 0.0509(6) Uani 1 1 d . . . . .
C17 C -0.3898(3) -0.0719(2) -0.55654(10) 0.0509(6) Uani 1 1 d . . . . .
C18 C -0.4732(3) -0.1488(2) -0.52634(11) 0.0615(7) Uani 1 1 d . . . . .
H18 H -0.4670 -0.2322 -0.5315 0.074 Uiso 1 1 calc R U . . .
C19 C -0.5649(4) -0.1038(2) -0.48895(11) 0.0636(8) Uani 1 1 d . . . . .
H19 H -0.6198 -0.1569 -0.4689 0.076 Uiso 1 1 calc R U . . .
C20 C -0.5764(3) 0.0208(2) -0.48085(10) 0.0564(7) Uani 1 1 d . . . . .
C21 C -0.4934(4) 0.0976(2) -0.51126(11) 0.0635(8) Uani 1 1 d . . . . .
H21 H -0.5006 0.1811 -0.5064 0.076 Uiso 1 1 calc R U . . .
C22 C -0.4009(3) 0.0530(2) -0.54838(11) 0.0602(7) Uani 1 1 d . . . . .
H22 H -0.3454 0.1062 -0.5682 0.072 Uiso 1 1 calc R U . . .
C23 C -0.6715(3) 0.0774(3) -0.43995(11) 0.0648(8) Uani 1 1 d . . . . .
C24 C -0.8175(4) 0.0488(4) -0.36151(12) 0.0788(10) Uani 1 1 d . . . . .
H24A H -0.7952 0.1332 -0.3542 0.095 Uiso 1 1 calc R U . . .
H24B H -0.7988 0.0027 -0.3298 0.095 Uiso 1 1 calc R U . . .
C25 C -0.9719(3) 0.0387(3) -0.37460(10) 0.0641(8) Uani 1 1 d G . . . .
C26B C -1.0233(9) 0.1564(4) -0.3804(5) 0.107(6) Uiso 0.329(14) 1 d G U P B 4
H26B H -0.9620 0.2221 -0.3759 0.128 Uiso 0.329(14) 1 calc R U P B 4
C27B C -1.1663(11) 0.1759(12) -0.3929(6) 0.130(6) Uiso 0.329(14) 1 d G U P B 4
H27B H -1.2007 0.2546 -0.3968 0.156 Uiso 0.329(14) 1 calc R U P B 4
C28B C -1.2580(6) 0.0776(18) -0.3997(6) 0.132(7) Uiso 0.329(14) 1 d G U P B 4
H28B H -1.3536 0.0907 -0.4081 0.158 Uiso 0.329(14) 1 calc R U P B 4
C29B C -1.2066(8) -0.0400(15) -0.3939(8) 0.145(8) Uiso 0.329(14) 1 d G U P B 4
H29B H -1.2678 -0.1058 -0.3984 0.174 Uiso 0.329(14) 1 calc R U P B 4
C30B C -1.0635(9) -0.0595(6) -0.3814(6) 0.114(7) Uiso 0.329(14) 1 d G U P B 4
H30B H -1.0291 -0.1382 -0.3775 0.136 Uiso 0.329(14) 1 calc R U P B 4
C26A C -1.0539(8) 0.1257(7) -0.3958(3) 0.091(2) Uani 0.671(14) 1 d . U P B 3
H26A H -1.0135 0.2012 -0.4026 0.110 Uiso 0.671(14) 1 calc R U P B 3
C27A C -1.1975(11) 0.1071(11) -0.4081(4) 0.132(3) Uani 0.671(14) 1 d . U P B 3
H27A H -1.2532 0.1685 -0.4227 0.159 Uiso 0.671(14) 1 calc R U P B 3
C28A C -1.2524(9) -0.0038(11) -0.3981(4) 0.127(3) Uani 0.671(14) 1 d . U P B 3
H28A H -1.3475 -0.0181 -0.4070 0.152 Uiso 0.671(14) 1 calc R U P B 3
C29A C -1.1757(10) -0.0978(9) -0.3754(4) 0.122(3) Uani 0.671(14) 1 d . U P B 3
H29A H -1.2177 -0.1726 -0.3683 0.146 Uiso 0.671(14) 1 calc R U P B 3
C30A C -1.0323(8) -0.0748(6) -0.3638(3) 0.0824(18) Uani 0.671(14) 1 d . U P B 3
H30A H -0.9764 -0.1353 -0.3487 0.099 Uiso 0.671(14) 1 calc R U P B 3

loop_
_atom_site_aniso_label
_atom_site_aniso_U_11
_atom_site_aniso_U_22
_atom_site_aniso_U_33
_atom_site_aniso_U_23
_atom_site_aniso_U_13
_atom_site_aniso_U_12
O1 0.0839(15) 0.0468(10) 0.0727(12) 0.0031(9) 0.0085(11) 0.0071(10)
O2 0.125(2) 0.0617(13) 0.119(2) -0.0095(13) 0.0510(18) 0.0017(14)
N1 0.0733(17) 0.0804(16) 0.0667(14) 0.0080(13) 0.0190(13) 0.0087(14)
C1 0.0568(16) 0.0463(12) 0.0488(12) 0.0005(10) 0.0049(11) 0.0005(12)
C2 0.0587(17) 0.0561(14) 0.0652(16) -0.0033(13) 0.0046(14) -0.0032(13)
C3 0.065(2) 0.0658(17) 0.090(2) -0.0044(16) 0.0173(18) -0.0096(16)
C4 0.084(2) 0.0612(17) 0.079(2) 0.0099(15) 0.0276(19) -0.0005(17)
C5 0.084(2) 0.0677(17) 0.0612(16) 0.0157(14) 0.0088(16) 0.0015(17)
C6 0.0681(18) 0.0535(14) 0.0506(13) 0.0050(11) 0.0035(13) 0.0028(13)
C7 0.0668(19) 0.086(2) 0.088(2) 0.0003(18) -0.0157(17) -0.0078(18)
C8 0.158(5) 0.168(5) 0.129(4) -0.025(4) -0.040(4) 0.089(4)
C9 0.170(6) 0.149(5) 0.141(4) -0.050(4) -0.076(4) 0.044(4)
C10A 0.077(4) 0.078(4) 0.124(5) 0.044(3) 0.034(4) 0.005(3)
C11A 0.112(6) 0.096(4) 0.093(4) 0.019(3) 0.048(4) -0.007(4)
C12A 0.177(8) 0.072(3) 0.165(6) 0.000(3) 0.073(6) -0.039(4)
C13 0.0694(19) 0.0765(19) 0.0611(16) 0.0123(14) -0.0090(15) -0.0028(16)
C14 0.118(4) 0.112(3) 0.115(3) -0.025(3) -0.020(3) -0.017(3)
C15 0.081(3) 0.108(3) 0.166(4) 0.015(3) -0.014(3) 0.015(2)
C16 0.0582(16) 0.0464(13) 0.0480(12) 0.0019(10) -0.0042(12) 0.0016(12)
C17 0.0564(16) 0.0480(13) 0.0482(12) 0.0037(11) 0.0002(11) -0.0011(11)
C18 0.075(2) 0.0447(13) 0.0651(16) 0.0054(12) 0.0094(14) -0.0031(13)
C19 0.071(2) 0.0550(15) 0.0646(16) 0.0051(12) 0.0171(15) -0.0087(13)
C20 0.0581(17) 0.0550(14) 0.0561(14) 0.0005(11) 0.0022(12) -0.0002(13)
C21 0.079(2) 0.0464(13) 0.0649(16) 0.0022(12) 0.0145(15) -0.0005(13)
C22 0.0740(19) 0.0474(13) 0.0593(15) 0.0041(12) 0.0117(14) -0.0040(13)
C23 0.0624(19) 0.0656(18) 0.0662(17) -0.0031(14) 0.0095(14) -0.0041(14)
C24 0.073(2) 0.108(3) 0.0561(16) -0.0037(17) 0.0106(15) 0.004(2)
C25 0.0668(19) 0.0747(19) 0.0509(14) -0.0046(13) 0.0107(14) 0.0029(16)
C26A 0.086(4) 0.094(4) 0.094(4) 0.019(3) -0.010(3) 0.016(3)
C27A 0.117(5) 0.146(6) 0.134(5) 0.016(4) -0.031(4) 0.020(5)
C28A 0.090(4) 0.142(6) 0.147(5) -0.010(4) -0.030(4) 0.002(4)
C29A 0.111(5) 0.124(5) 0.130(5) -0.015(4) 0.010(4) -0.036(4)
C30A 0.079(3) 0.075(3) 0.093(4) -0.011(3) -0.001(3) -0.010(3)

loop_
_atom_type_symbol
_atom_type_description
_atom_type_scat_dispersion_real
_atom_type_scat_dispersion_imag
_atom_type_scat_source
C C 0.0181 0.0091 'International Tables Vol C Tables 4.2.6.8 and 6.1.1.4'
H H 0.0000 0.0000 'International Tables Vol C Tables 4.2.6.8 and 6.1.1.4'
N N 0.0311 0.0180 'International Tables Vol C Tables 4.2.6.8 and 6.1.1.4'
O O 0.0492 0.0322 'International Tables Vol C Tables 4.2.6.8 and 6.1.1.4'

loop_
_geom_angle_atom_site_label_1
_geom_angle_atom_site_label_2
_geom_angle_atom_site_label_3
_geom_angle
C23 N1 C24 122.9(3)
C23 N1 H1 118.5
C24 N1 H1 118.5
C6 C1 C2 121.8(3)
C6 C1 C16 118.9(3)
C2 C1 C16 119.4(2)
C3 C2 C1 117.4(3)
C3 C2 C7 121.1(3)
C1 C2 C7 121.4(3)
C4 C3 C2 122.5(3)
C4 C3 H3 118.8
C2 C3 H3 118.8
C5 C4 C3 118.4(3)
C5 C4 C10A 116.7(4)
C3 C4 C10A 124.9(5)
C5 C4 C10B 136.3(9)
C3 C4 C10B 104.8(9)
C4 C5 C6 121.9(3)
C4 C5 H5 119.1
C6 C5 H5 119.1
C1 C6 C5 118.1(3)
C1 C6 C13 121.4(2)
C5 C6 C13 120.5(3)
C8 C7 C9 112.4(4)
C8 C7 C2 112.1(3)
C9 C7 C2 114.1(3)
C8 C7 H7 105.8
C9 C7 H7 105.8
C2 C7 H7 105.8
C7 C8 H8A 109.5
C7 C8 H8B 109.5
H8A C8 H8B 109.5
C7 C8 H8C 109.5
H8A C8 H8C 109.5
H8B C8 H8C 109.5
C7 C9 H9A 109.5
C7 C9 H9B 109.5
H9A C9 H9B 109.5
C7 C9 H9C 109.5
H9A C9 H9C 109.5
H9B C9 H9C 109.5
C12A C10A C4 111.3(6)
C12A C10A C11A 107.7(6)
C4 C10A C11A 111.1(5)
C12A C10A H10A 108.9
C4 C10A H10A 108.9
C11A C10A H10A 108.9
C10A C11A H11A 109.5
C10A C11A H11B 109.5
H11A C11A H11B 109.5
C10A C11A H11C 109.5
H11A C11A H11C 109.5
H11B C11A H11C 109.5
C10A C12A H12A 109.5
C10A C12A H12B 109.5
H12A C12A H12B 109.5
C10A C12A H12C 109.5
H12A C12A H12C 109.5
H12B C12A H12C 109.5
C11B C10B C12B 96(2)
C11B C10B C4 103(2)
C12B C10B C4 96.5(17)
C11B C10B H10B 119.0
C12B C10B H10B 119.0
C4 C10B H10B 119.0
C10B C11B H11D 109.5
C10B C11B H11E 109.5
H11D C11B H11E 109.5
C10B C11B H11F 109.5
H11D C11B H11F 109.5
H11E C11B H11F 109.5
C10B C12B H12D 109.5
C10B C12B H12E 109.5
H12D C12B H12E 109.5
C10B C12B H12F 109.5
H12D C12B H12F 109.5
H12E C12B H12F 109.5
C15 C13 C6 114.0(3)
C15 C13 C14 109.9(3)
C6 C13 C14 110.7(3)
C15 C13 H13 107.3
C6 C13 H13 107.3
C14 C13 H13 107.3
C13 C14 H14A 109.5
C13 C14 H14B 109.5
H14A C14 H14B 109.5
C13 C14 H14C 109.5
H14A C14 H14C 109.5
H14B C14 H14C 109.5
C13 C15 H15A 109.5
C13 C15 H15B 109.5
H15A C15 H15B 109.5
C13 C15 H15C 109.5
H15A C15 H15C 109.5
H15B C15 H15C 109.5
O1 C16 C17 121.1(2)
O1 C16 C1 120.6(2)
C17 C16 C1 118.3(2)
C18 C17 C22 118.6(3)
C18 C17 C16 120.4(2)
C22 C17 C16 121.0(2)
C19 C18 C17 121.0(2)
C19 C18 H18 119.5
C17 C18 H18 119.5
C18 C19 C20 120.4(3)
C18 C19 H19 119.8
C20 C19 H19 119.8
C21 C20 C19 118.5(3)
C21 C20 C23 117.7(2)
C19 C20 C23 123.8(3)
C22 C21 C20 121.3(2)
C22 C21 H21 119.3
C20 C21 H21 119.3
C21 C22 C17 120.1(3)
C21 C22 H22 119.9
C17 C22 H22 119.9
O2 C23 N1 121.9(3)
O2 C23 C20 120.5(3)
N1 C23 C20 117.6(3)
N1 C24 C25 113.8(3)
N1 C24 H24A 108.8
C25 C24 H24A 108.8
N1 C24 H24B 108.8
C25 C24 H24B 108.8
H24A C24 H24B 107.7
C26B C25 C30B 120.0
C26A C25 C30A 119.2(6)
C26A C25 C24 126.3(5)
C26B C25 C24 106.8(5)
C30B C25 C24 133.2(5)
C30A C25 C24 114.5(5)
C25 C26B C27B 120.0
C25 C26B H26B 120.0
C27B C26B H26B 120.0
C28B C27B C26B 120.0
C28B C27B H27B 120.0
C26B C27B H27B 120.0
C27B C28B C29B 120.0
C27B C28B H28B 120.0
C29B C28B H28B 120.0
C28B C29B C30B 120.0
C28B C29B H29B 120.0
C30B C29B H29B 120.0
C29B C30B C25 120.0
C29B C30B H30B 120.0
C25 C30B H30B 120.0
C25 C26A C27A 122.4(7)
C25 C26A H26A 118.8
C27A C26A H26A 118.8
C28A C27A C26A 117.2(8)
C28A C27A H27A 121.4
C26A C27A H27A 121.4
C27A C28A C29A 124.0(8)
C27A C28A H28A 118.0
C29A C28A H28A 118.0
C28A C29A C30A 116.7(8)
C28A C29A H29A 121.7
C30A C29A H29A 121.7
C29A C30A C25 120.5(7)
C29A C30A H30A 119.7
C25 C30A H30A 119.7

loop_
_geom_bond_atom_site_label_1
_geom_bond_atom_site_label_2
_geom_bond_distance
O1 C16 1.226(3)
O2 C23 1.226(4)
N1 C23 1.326(4)
N1 C24 1.449(4)
N1 H1 0.8600
C1 C6 1.393(4)
C1 C2 1.396(4)
C1 C16 1.504(4)
C2 C3 1.394(4)
C2 C7 1.518(5)
C3 C4 1.381(5)
C3 H3 0.9300
C4 C5 1.377(5)
C4 C10A 1.518(6)
C4 C10B 1.63(3)
C5 C6 1.395(4)
C5 H5 0.9300
C6 C13 1.516(4)
C7 C8 1.483(6)
C7 C9 1.486(6)
C7 H7 0.9800
C8 H8A 0.9600
C8 H8B 0.9600
C8 H8C 0.9600
C9 H9A 0.9600
C9 H9B 0.9600
C9 H9C 0.9600
C10A C12A 1.518(9)
C10A C11A 1.520(10)
C10A H10A 0.9800
C11A H11A 0.9600
C11A H11B 0.9600
C11A H11C 0.9600
C12A H12A 0.9600
C12A H12B 0.9600
C12A H12C 0.9600
C10B C11B 1.49(5)
C10B C12B 1.547(13)
C10B H10B 0.9800
C11B H11D 0.9600
C11B H11E 0.9600
C11B H11F 0.9600
C12B H12D 0.9600
C12B H12E 0.9600
C12B H12F 0.9600
C13 C15 1.511(5)
C13 C14 1.518(6)
C13 H13 0.9800
C14 H14A 0.9600
C14 H14B 0.9600
C14 H14C 0.9600
C15 H15A 0.9600
C15 H15B 0.9600
C15 H15C 0.9600
C16 C17 1.482(4)
C17 C18 1.384(4)
C17 C22 1.395(3)
C18 C19 1.373(4)
C18 H18 0.9300
C19 C20 1.392(4)
C19 H19 0.9300
C20 C21 1.384(4)
C20 C23 1.504(4)
C21 C22 1.371(4)
C21 H21 0.9300
C22 H22 0.9300
C24 C25 1.485(5)
C24 H24A 0.9700
C24 H24B 0.9700
C25 C26A 1.340(6)
C25 C26B 1.3900
C25 C30B 1.3900
C25 C30A 1.399(7)
C26B C27B 1.3900
C26B H26B 0.9300
C27B C28B 1.3900
C27B H27B 0.9300
C28B C29B 1.3900
C28B H28B 0.9300
C29B C30B 1.3900
C29B H29B 0.9300
C30B H30B 0.9300
C26A C27A 1.392(12)
C26A H26A 0.9300
C27A C28A 1.349(13)
C27A H27A 0.9300
C28A C29A 1.385(14)
C28A H28A 0.9300
C29A C30A 1.395(10)
C29A H29A 0.9300
C30A H30A 0.9300

loop_
_geom_torsion_atom_site_label_1
_geom_torsion_atom_site_label_2
_geom_torsion_atom_site_label_3
_geom_torsion_atom_site_label_4
_geom_torsion
C6 C1 C2 C3 1.0(4)
C16 C1 C2 C3 -178.0(2)
C6 C1 C2 C7 179.5(3)
C16 C1 C2 C7 0.4(4)
C1 C2 C3 C4 -0.6(4)
C7 C2 C3 C4 -179.0(3)
C2 C3 C4 C5 -0.4(5)
C2 C3 C4 C10A 179.9(4)
C2 C3 C4 C10B -173.3(8)
C3 C4 C5 C6 0.9(5)
C10A C4 C5 C6 -179.4(4)
C10B C4 C5 C6 171.1(11)
C2 C1 C6 C5 -0.5(4)
C16 C1 C6 C5 178.6(3)
C2 C1 C6 C13 176.9(3)
C16 C1 C6 C13 -4.1(4)
C4 C5 C6 C1 -0.5(5)
C4 C5 C6 C13 -177.9(3)
C3 C2 C7 C8 -69.7(5)
C1 C2 C7 C8 111.9(4)
C3 C2 C7 C9 59.6(5)
C1 C2 C7 C9 -118.9(4)
C5 C4 C10A C12A 136.1(6)
C3 C4 C10A C12A -44.2(8)
C10B C4 C10A C12A -63(3)
C5 C4 C10A C11A -103.9(7)
C3 C4 C10A C11A 75.8(8)
C10B C4 C10A C11A 57(3)
C5 C4 C10B C11B -38(2)
C3 C4 C10B C11B 132.6(18)
C10A C4 C10B C11B -63(3)
C5 C4 C10B C12B 59(2)
C3 C4 C10B C12B -130.1(14)
C10A C4 C10B C12B 34(2)
C1 C6 C13 C15 133.7(3)
C5 C6 C13 C15 -49.0(4)
C1 C6 C13 C14 -101.9(4)
C5 C6 C13 C14 75.4(4)
C6 C1 C16 O1 100.0(3)
C2 C1 C16 O1 -80.9(3)
C6 C1 C16 C17 -80.0(3)
C2 C1 C16 C17 99.1(3)
O1 C16 C17 C18 -11.3(4)
C1 C16 C17 C18 168.7(3)
O1 C16 C17 C22 168.7(3)
C1 C16 C17 C22 -11.3(4)
C22 C17 C18 C19 -0.2(4)
C16 C17 C18 C19 179.8(3)
C17 C18 C19 C20 0.3(5)
C18 C19 C20 C21 0.0(5)
C18 C19 C20 C23 -178.6(3)
C19 C20 C21 C22 -0.5(5)
C23 C20 C21 C22 178.2(3)
C20 C21 C22 C17 0.6(5)
C18 C17 C22 C21 -0.3(5)
C16 C17 C22 C21 179.7(3)
C24 N1 C23 O2 2.0(5)
C24 N1 C23 C20 -179.2(3)
C21 C20 C23 O2 15.1(5)
C19 C20 C23 O2 -166.4(3)
C21 C20 C23 N1 -163.8(3)
C19 C20 C23 N1 14.8(4)
C23 N1 C24 C25 91.4(4)
N1 C24 C25 C26A -94.0(6)
N1 C24 C25 C26B -111.6(6)
N1 C24 C25 C30B 68.3(9)
N1 C24 C25 C30A 85.0(5)
C26A C25 C26B C27B 35.2(12)
C30B C25 C26B C27B 0.0
C30A C25 C26B C27B -21.9(9)
C24 C25 C26B C27B 179.9(4)
C25 C26B C27B C28B 0.0
C26B C27B C28B C29B 0.0
C27B C28B C29B C30B 0.0
C28B C29B C30B C25 0.0
C26A C25 C30B C29B -14.3(5)
C26B C25 C30B C29B 0.0
C30A C25 C30B C29B 138.5(15)
C24 C25 C30B C29B -179.9(6)
C26B C25 C26A C27A -138.5(16)
C30B C25 C26A C27A 11.2(10)
C30A C25 C26A C27A -0.7(9)
C24 C25 C26A C27A 178.2(6)
C25 C26A C27A C28A -0.4(13)
C26A C27A C28A C29A 1.6(14)
C27A C28A C29A C30A -1.6(13)
C28A C29A C30A C25 0.4(10)
C26A C25 C30A C29A 0.7(8)
C26B C25 C30A C29A 24.6(11)
C30B C25 C30A C29A -30.5(14)
C24 C25 C30A C29A -178.4(5)
